data_7224422
loop_
_publ_author_name
'Lu, Yu-Ling'
'Sun, Jing'
'Xie, Ya-Jing'
'Yan, Chao Guo'

_publ_section_title
;
 Molecular diversity of cyclization reaction of 3-methyleneoxindoles with
 2-(3,4-dihydronaphthalen-1(2H)-ylidene)malononitriles
;
_journal_name_full 'RSC Adv.'
_journal_paper_doi 10.1039/C6RA00476H
_journal_year 2016
_chemical_formula_moiety 'C32 H26 Cl N3 O3'
_chemical_formula_sum 'C32 H26 Cl N3 O3'
_chemical_formula_weight 536.01
_chemical_name_systematic
; 
 ? 
;
_space_group_IT_number 2
_symmetry_cell_setting triclinic
_symmetry_space_group_name_Hall '-P 1'
_symmetry_space_group_name_H-M 'P -1'
_atom_sites_solution_hydrogens geom
_atom_sites_solution_primary direct
_atom_sites_solution_secondary difmap
_audit_creation_method SHELXL-97
_audit_update_record
;
2015-11-18 deposited with the CCDC.
2016-02-26 downloaded from the CCDC.
;
_cell_angle_alpha 109.262(9)
_cell_angle_beta 105.103(10)
_cell_angle_gamma 96.708(10)
_cell_formula_units_Z 2
_cell_length_a 10.113(4)
_cell_length_b 12.254(4)
_cell_length_c 12.833(4)
_cell_measurement_reflns_used 2622
_cell_measurement_temperature 296(2)
_cell_measurement_theta_max 20.36
_cell_measurement_theta_min 2.30
_cell_volume 1413.1(9)
_computing_cell_refinement 'Bruker SMART'
_computing_data_collection 'Bruker SMART'
_computing_data_reduction 'Bruker SAINT'
_computing_molecular_graphics 'Bruker SHELXTL'
_computing_publication_material 'Bruker SHELXTL'
_computing_structure_refinement 'SHELXL-97 (Sheldrick, 1997)'
_computing_structure_solution 'SHELXS-97 (Sheldrick, 1990)'
_diffrn_ambient_temperature 296(2)
_diffrn_measured_fraction_theta_full 0.980
_diffrn_measured_fraction_theta_max 0.980
_diffrn_measurement_device_type 'CCD area detector'
_diffrn_measurement_method 'phi and omega scans'
_diffrn_radiation_monochromator graphite
_diffrn_radiation_source 'fine-focus sealed tube'
_diffrn_radiation_type MoK\a
_diffrn_radiation_wavelength 0.71073
_diffrn_reflns_av_R_equivalents 0.0852
_diffrn_reflns_av_sigmaI/netI 0.1846
_diffrn_reflns_limit_h_max 13
_diffrn_reflns_limit_h_min -13
_diffrn_reflns_limit_k_max 15
_diffrn_reflns_limit_k_min -15
_diffrn_reflns_limit_l_max 16
_diffrn_reflns_limit_l_min -16
_diffrn_reflns_number 21399
_diffrn_reflns_theta_full 27.53
_diffrn_reflns_theta_max 27.53
_diffrn_reflns_theta_min 1.81
_exptl_absorpt_coefficient_mu 0.172
_exptl_absorpt_correction_T_max 0.970
_exptl_absorpt_correction_T_min 0.948
_exptl_absorpt_correction_type multi-scan
_exptl_absorpt_process_details sadabs
_exptl_crystal_colour colorless
_exptl_crystal_density_diffrn 1.260
_exptl_crystal_density_method 'not measured'
_exptl_crystal_description block
_exptl_crystal_F_000 560
_exptl_crystal_size_max 0.40
_exptl_crystal_size_mid 0.26
_exptl_crystal_size_min 0.18
_platon_squeeze_details ' '
_refine_diff_density_max 0.168
_refine_diff_density_min -0.195
_refine_diff_density_rms 0.045
_refine_ls_extinction_method none
_refine_ls_goodness_of_fit_ref 0.892
_refine_ls_hydrogen_treatment mixed
_refine_ls_matrix_type full
_refine_ls_number_parameters 357
_refine_ls_number_reflns 6377
_refine_ls_number_restraints 0
_refine_ls_restrained_S_all 0.892
_refine_ls_R_factor_all 0.2129
_refine_ls_R_factor_gt 0.0634
_refine_ls_shift/su_max 0.000
_refine_ls_shift/su_mean 0.000
_refine_ls_structure_factor_coef Fsqd
_refine_ls_weighting_details 'calc w=1/[\s^2^(Fo^2^)+(0.0643P)^2^+0.0000P] where P=(Fo^2^+2Fc^2^)/3'
_refine_ls_weighting_scheme calc
_refine_ls_wR_factor_gt 0.1245
_refine_ls_wR_factor_ref 0.1517
_reflns_number_gt 2322
_reflns_number_total 6503
_reflns_threshold_expression >2sigma(I)
_cod_data_source_file c6ra00476h2.cif
_cod_data_source_block 2cc
_cod_database_code 7224422
_audit_block_doi 10.5517/cc1k7zxp

loop_
_symmetry_equiv_pos_as_xyz
'x, y, z'
'-x, -y, -z'

loop_
_atom_site_label
_atom_site_type_symbol
_atom_site_fract_x
_atom_site_fract_y
_atom_site_fract_z
_atom_site_U_iso_or_equiv
_atom_site_adp_type
_atom_site_occupancy
_atom_site_symmetry_multiplicity
_atom_site_calc_flag
_atom_site_refinement_flags
C1 C 0.6566(4) 0.2284(3) 0.6629(3) 0.0660(10) Uani 1 1 d .
H1 H 0.6528 0.2866 0.7298 0.079 Uiso 1 1 calc R
C2 C 0.7633(5) 0.1699(4) 0.6700(4) 0.0908(14) Uani 1 1 d .
H2A H 0.8293 0.1865 0.7421 0.109 Uiso 1 1 calc R
C3 C 0.7747(4) 0.0871(4) 0.5725(5) 0.0886(14) Uani 1 1 d .
H3 H 0.8485 0.0484 0.5775 0.106 Uiso 1 1 calc R
C4 C 0.6758(5) 0.0626(3) 0.4680(4) 0.0748(11) Uani 1 1 d .
H4 H 0.6832 0.0077 0.4007 0.090 Uiso 1 1 calc R
C5 C 0.5653(4) 0.1182(3) 0.4609(3) 0.0581(9) Uani 1 1 d .
H5 H 0.4966 0.0986 0.3894 0.070 Uiso 1 1 calc R
C6 C 0.5554(3) 0.2028(3) 0.5591(3) 0.0449(8) Uani 1 1 d .
C7 C 0.4367(3) 0.2644(3) 0.5593(2) 0.0518(9) Uani 1 1 d .
H7A H 0.3719 0.2271 0.5879 0.062 Uiso 1 1 calc R
H7B H 0.4735 0.3460 0.6133 0.062 Uiso 1 1 calc R
C8 C 0.4127(3) 0.3194(2) 0.3824(3) 0.0382(7) Uani 1 1 d .
C9 C 0.5472(3) 0.3835(2) 0.4098(3) 0.0484(9) Uani 1 1 d .
H9 H 0.6163 0.3955 0.4790 0.058 Uiso 1 1 calc R
C10 C 0.5756(3) 0.4290(2) 0.3309(3) 0.0510(9) Uani 1 1 d .
H10 H 0.6654 0.4719 0.3465 0.061 Uiso 1 1 calc R
C11 C 0.4718(4) 0.4115(2) 0.2289(3) 0.0474(8) Uani 1 1 d .
C12 C 0.3374(3) 0.3481(2) 0.2025(3) 0.0448(8) Uani 1 1 d .
H12 H 0.2682 0.3364 0.1335 0.054 Uiso 1 1 calc R
C13 C 0.3088(3) 0.3029(2) 0.2806(3) 0.0367(7) Uani 1 1 d .
C14 C 0.1768(3) 0.2264(2) 0.2745(2) 0.0345(7) Uani 1 1 d .
C15 C 0.2180(3) 0.2151(2) 0.3950(3) 0.0417(8) Uani 1 1 d .
C16 C 0.0439(3) 0.2749(2) 0.2485(2) 0.0342(7) Uani 1 1 d .
H16 H 0.0269 0.2794 0.1714 0.041 Uiso 1 1 calc R
C17 C 0.0699(3) 0.4001(2) 0.3363(3) 0.0395(8) Uani 1 1 d .
C18 C 0.0192(4) 0.5901(3) 0.3707(3) 0.0658(10) Uani 1 1 d .
H18A H 0.1141 0.6338 0.3889 0.079 Uiso 1 1 calc R
H18B H 0.0040 0.5922 0.4428 0.079 Uiso 1 1 calc R
C19 C -0.0836(4) 0.6436(3) 0.3108(3) 0.0759(11) Uani 1 1 d .
H19A H -0.0641 0.6453 0.2419 0.114 Uiso 1 1 calc R
H19B H -0.0768 0.7230 0.3619 0.114 Uiso 1 1 calc R
H19C H -0.1766 0.5974 0.2895 0.114 Uiso 1 1 calc R
C20 C 0.1490(3) 0.1012(2) 0.1838(2) 0.0392(8) Uani 1 1 d .
C21 C 0.0130(3) 0.0244(2) 0.1601(2) 0.0339(7) Uani 1 1 d .
C22 C 0.0002(3) -0.0988(3) 0.0920(3) 0.0391(8) Uani 1 1 d .
C23 C -0.0926(3) 0.0639(2) 0.1957(2) 0.0353(7) Uani 1 1 d .
C24 C -0.0884(3) 0.1957(2) 0.2451(2) 0.0387(7) Uani 1 1 d .
H24 H -0.0931 0.2172 0.3245 0.046 Uiso 1 1 calc R
C25 C -0.2209(3) 0.2149(3) 0.1686(3) 0.0539(9) Uani 1 1 d .
H25A H -0.2203 0.2989 0.1948 0.065 Uiso 1 1 calc R
H25B H -0.2201 0.1889 0.0887 0.065 Uiso 1 1 calc R
C26 C -0.3533(3) 0.1477(3) 0.1730(3) 0.0605(9) Uani 1 1 d .
H26A H -0.3680 0.1895 0.2462 0.073 Uiso 1 1 calc R
H26B H -0.4325 0.1471 0.1107 0.073 Uiso 1 1 calc R
C27 C -0.3509(3) 0.0215(3) 0.1617(3) 0.0470(8) Uani 1 1 d .
C28 C -0.4745(4) -0.0581(3) 0.1382(3) 0.0652(10) Uani 1 1 d .
H28 H -0.5597 -0.0350 0.1232 0.078 Uiso 1 1 calc R
C29 C -0.4724(4) -0.1704(3) 0.1368(3) 0.0746(11) Uani 1 1 d .
H29 H -0.5562 -0.2238 0.1181 0.089 Uiso 1 1 calc R
C30 C -0.3469(4) -0.2043(3) 0.1631(3) 0.0659(10) Uani 1 1 d .
H30 H -0.3454 -0.2790 0.1659 0.079 Uiso 1 1 calc R
C31 C -0.2235(3) -0.1274(3) 0.1853(3) 0.0519(9) Uani 1 1 d .
H31 H -0.1387 -0.1503 0.2039 0.062 Uiso 1 1 calc R
C32 C -0.2238(3) -0.0146(2) 0.1802(2) 0.0395(8) Uani 1 1 d .
Cl1 Cl 0.51243(10) 0.47004(8) 0.13232(8) 0.0824(4) Uani 1 1 d .
N1 N 0.3599(3) 0.2640(2) 0.4472(2) 0.0424(6) Uani 1 1 d .
N2 N 0.2329(3) 0.0598(3) 0.1329(3) 0.0609(9) Uani 1 1 d .
N3 N -0.0038(3) -0.1938(2) 0.0374(2) 0.0595(8) Uani 1 1 d .
O1 O 0.1424(2) 0.16801(17) 0.43414(18) 0.0524(6) Uani 1 1 d .
O2 O 0.1470(2) 0.43450(17) 0.43475(19) 0.0574(6) Uani 1 1 d .
O3 O -0.0001(2) 0.46708(17) 0.29227(17) 0.0552(6) Uani 1 1 d .
H2B H 0.299(3) 0.116(3) 0.143(3) 0.070(13) Uiso 1 1 d .

loop_
_atom_site_aniso_label
_atom_site_aniso_U_11
_atom_site_aniso_U_22
_atom_site_aniso_U_33
_atom_site_aniso_U_23
_atom_site_aniso_U_13
_atom_site_aniso_U_12
C1 0.052(2) 0.076(3) 0.062(3) 0.034(2) -0.004(2) 0.008(2)
C2 0.072(3) 0.101(4) 0.089(4) 0.058(3) -0.013(3) 0.003(3)
C3 0.062(3) 0.086(3) 0.140(5) 0.073(3) 0.022(3) 0.029(3)
C4 0.083(3) 0.057(2) 0.104(4) 0.038(2) 0.044(3) 0.033(2)
C5 0.063(3) 0.057(2) 0.059(2) 0.0257(19) 0.0187(19) 0.020(2)
C6 0.041(2) 0.043(2) 0.045(2) 0.0192(17) 0.0038(18) 0.0049(17)
C7 0.050(2) 0.056(2) 0.0384(19) 0.0109(16) 0.0035(17) 0.0130(18)
C8 0.036(2) 0.0314(17) 0.0410(19) 0.0103(15) 0.0069(17) 0.0058(16)
C9 0.038(2) 0.0385(19) 0.050(2) 0.0049(16) 0.0023(17) 0.0035(17)
C10 0.044(2) 0.038(2) 0.061(2) 0.0092(18) 0.018(2) 0.0013(16)
C11 0.052(2) 0.0366(19) 0.053(2) 0.0163(16) 0.0191(19) 0.0029(17)
C12 0.041(2) 0.0389(18) 0.043(2) 0.0121(15) 0.0034(16) -0.0014(16)
C13 0.033(2) 0.0322(17) 0.0416(19) 0.0115(15) 0.0106(16) 0.0068(15)
C14 0.0316(19) 0.0310(17) 0.0349(18) 0.0091(14) 0.0065(14) 0.0038(15)
C15 0.042(2) 0.0344(19) 0.042(2) 0.0088(15) 0.0089(18) 0.0107(17)
C16 0.0350(19) 0.0281(17) 0.0362(17) 0.0089(14) 0.0094(14) 0.0094(14)
C17 0.036(2) 0.0340(19) 0.044(2) 0.0093(17) 0.0156(17) 0.0031(16)
C18 0.094(3) 0.030(2) 0.066(2) 0.0097(18) 0.026(2) 0.0139(19)
C19 0.075(3) 0.047(2) 0.109(3) 0.029(2) 0.030(2) 0.025(2)
C20 0.036(2) 0.0355(19) 0.0400(18) 0.0094(15) 0.0079(16) 0.0080(16)
C21 0.0329(19) 0.0287(17) 0.0350(17) 0.0090(14) 0.0071(15) 0.0057(15)
C22 0.036(2) 0.042(2) 0.0389(18) 0.0165(17) 0.0089(15) 0.0104(16)
C23 0.0324(19) 0.0314(18) 0.0363(17) 0.0119(14) 0.0037(15) 0.0044(15)
C24 0.035(2) 0.0351(18) 0.0411(18) 0.0099(14) 0.0103(15) 0.0068(15)
C25 0.040(2) 0.041(2) 0.076(2) 0.0193(17) 0.0143(19) 0.0114(17)
C26 0.041(2) 0.057(2) 0.079(3) 0.0207(19) 0.0154(19) 0.0147(18)
C27 0.041(2) 0.044(2) 0.053(2) 0.0132(16) 0.0160(17) 0.0089(18)
C28 0.039(2) 0.063(3) 0.085(3) 0.019(2) 0.020(2) 0.003(2)
C29 0.060(3) 0.058(3) 0.098(3) 0.019(2) 0.034(2) -0.003(2)
C30 0.069(3) 0.048(2) 0.088(3) 0.029(2) 0.035(2) 0.008(2)
C31 0.046(2) 0.038(2) 0.074(2) 0.0206(17) 0.0243(18) 0.0055(17)
C32 0.034(2) 0.0358(19) 0.0441(19) 0.0085(15) 0.0143(15) 0.0058(16)
Cl1 0.0874(8) 0.0811(7) 0.0725(7) 0.0335(5) 0.0256(6) -0.0187(6)
N1 0.0364(18) 0.0433(15) 0.0411(16) 0.0154(13) 0.0038(14) 0.0056(13)
N2 0.042(2) 0.0465(19) 0.088(2) 0.0087(16) 0.0315(18) 0.0091(17)
N3 0.075(2) 0.0387(17) 0.0582(18) 0.0083(15) 0.0216(16) 0.0178(15)
O1 0.0510(15) 0.0571(14) 0.0562(15) 0.0278(11) 0.0224(12) 0.0070(11)
O2 0.0596(16) 0.0438(14) 0.0478(14) 0.0032(11) 0.0017(13) 0.0107(12)
O3 0.0744(17) 0.0287(12) 0.0554(14) 0.0136(11) 0.0101(12) 0.0165(12)

loop_
_atom_type_symbol
_atom_type_description
_atom_type_scat_dispersion_real
_atom_type_scat_dispersion_imag
_atom_type_scat_source
C C 0.0033 0.0016 'International Tables Vol C Tables 4.2.6.8 and 6.1.1.4'
H H 0.0000 0.0000 'International Tables Vol C Tables 4.2.6.8 and 6.1.1.4'
N N 0.0061 0.0033 'International Tables Vol C Tables 4.2.6.8 and 6.1.1.4'
O O 0.0106 0.0060 'International Tables Vol C Tables 4.2.6.8 and 6.1.1.4'
Cl Cl 0.1484 0.1585 'International Tables Vol C Tables 4.2.6.8 and 6.1.1.4'

loop_
_geom_angle_atom_site_label_1
_geom_angle_atom_site_label_2
_geom_angle_atom_site_label_3
_geom_angle
C2 C1 C6 120.8(4)
C2 C1 H1 119.6
C6 C1 H1 119.6
C1 C2 C3 120.9(4)
C1 C2 H2A 119.5
C3 C2 H2A 119.5
C4 C3 C2 118.7(4)
C4 C3 H3 120.6
C2 C3 H3 120.6
C3 C4 C5 120.6(4)
C3 C4 H4 119.7
C5 C4 H4 119.7
C4 C5 C6 120.5(3)
C4 C5 H5 119.8
C6 C5 H5 119.8
C1 C6 C5 118.4(3)
C1 C6 C7 117.9(3)
C5 C6 C7 123.7(3)
N1 C7 C6 114.8(2)
N1 C7 H7A 108.6
C6 C7 H7A 108.6
N1 C7 H7B 108.6
C6 C7 H7B 108.6
H7A C7 H7B 107.5
C9 C8 C13 121.5(3)
C9 C8 N1 128.1(3)
C13 C8 N1 110.4(3)
C10 C9 C8 117.8(3)
C10 C9 H9 121.1
C8 C9 H9 121.1
C9 C10 C11 120.6(3)
C9 C10 H10 119.7
C11 C10 H10 119.7
C12 C11 C10 121.4(3)
C12 C11 Cl1 119.7(3)
C10 C11 Cl1 118.9(3)
C13 C12 C11 118.2(3)
C13 C12 H12 120.9
C11 C12 H12 120.9
C12 C13 C8 120.6(3)
C12 C13 C14 130.7(3)
C8 C13 C14 108.6(3)
C13 C14 C20 111.0(2)
C13 C14 C16 115.0(2)
C20 C14 C16 108.4(2)
C13 C14 C15 102.3(2)
C20 C14 C15 106.3(2)
C16 C14 C15 113.5(2)
O1 C15 N1 126.1(3)
O1 C15 C14 126.9(3)
N1 C15 C14 106.9(3)
C17 C16 C14 109.3(2)
C17 C16 C24 111.1(2)
C14 C16 C24 113.5(2)
C17 C16 H16 107.5
C14 C16 H16 107.5
C24 C16 H16 107.5
O2 C17 O3 123.7(3)
O2 C17 C16 123.7(3)
O3 C17 C16 112.6(3)
O3 C18 C19 107.6(3)
O3 C18 H18A 110.2
C19 C18 H18A 110.2
O3 C18 H18B 110.2
C19 C18 H18B 110.2
H18A C18 H18B 108.5
C18 C19 H19A 109.5
C18 C19 H19B 109.5
H19A C19 H19B 109.5
C18 C19 H19C 109.5
H19A C19 H19C 109.5
H19B C19 H19C 109.5
N2 C20 C21 119.2(3)
N2 C20 C14 125.7(3)
C21 C20 C14 115.1(3)
C23 C21 C22 122.1(3)
C23 C21 C20 123.9(3)
C22 C21 C20 113.9(3)
N3 C22 C21 176.5(3)
C21 C23 C32 123.5(3)
C21 C23 C24 120.9(2)
C32 C23 C24 115.3(2)
C23 C24 C25 106.4(2)
C23 C24 C16 113.9(2)
C25 C24 C16 110.3(2)
C23 C24 H24 108.7
C25 C24 H24 108.7
C16 C24 H24 108.7
C26 C25 C24 111.7(3)
C26 C25 H25A 109.3
C24 C25 H25A 109.3
C26 C25 H25B 109.3
C24 C25 H25B 109.3
H25A C25 H25B 107.9
C27 C26 C25 114.1(3)
C27 C26 H26A 108.7
C25 C26 H26A 108.7
C27 C26 H26B 108.7
C25 C26 H26B 108.7
H26A C26 H26B 107.6
C28 C27 C32 119.5(3)
C28 C27 C26 120.1(3)
C32 C27 C26 120.3(3)
C29 C28 C27 120.7(3)
C29 C28 H28 119.6
C27 C28 H28 119.6
C28 C29 C30 120.3(3)
C28 C29 H29 119.9
C30 C29 H29 119.9
C29 C30 C31 119.8(3)
C29 C30 H30 120.1
C31 C30 H30 120.1
C30 C31 C32 120.9(3)
C30 C31 H31 119.6
C32 C31 H31 119.6
C27 C32 C31 118.5(3)
C27 C32 C23 120.9(3)
C31 C32 C23 120.6(3)
C15 N1 C8 111.2(2)
C15 N1 C7 122.5(2)
C8 N1 C7 126.1(3)
C20 N2 H2B 110(2)
C17 O3 C18 116.5(2)

loop_
_geom_bond_atom_site_label_1
_geom_bond_atom_site_label_2
_geom_bond_distance
C1 C2 1.364(5)
C1 C6 1.364(4)
C1 H1 0.9300
C2 C3 1.368(6)
C2 H2A 0.9300
C3 C4 1.361(5)
C3 H3 0.9300
C4 C5 1.374(5)
C4 H4 0.9300
C5 C6 1.379(4)
C5 H5 0.9300
C6 C7 1.490(4)
C7 N1 1.444(3)
C7 H7A 0.9700
C7 H7B 0.9700
C8 C9 1.382(4)
C8 C13 1.383(4)
C8 N1 1.399(3)
C9 C10 1.380(4)
C9 H9 0.9300
C10 C11 1.381(4)
C10 H10 0.9300
C11 C12 1.380(4)
C11 Cl1 1.733(3)
C12 C13 1.370(4)
C12 H12 0.9300
C13 C14 1.507(4)
C14 C20 1.529(4)
C14 C16 1.535(4)
C14 C15 1.549(4)
C15 O1 1.208(3)
C15 N1 1.378(4)
C16 C17 1.517(4)
C16 C24 1.541(4)
C16 H16 0.9800
C17 O2 1.200(3)
C17 O3 1.314(3)
C18 O3 1.467(3)
C18 C19 1.476(4)
C18 H18A 0.9700
C18 H18B 0.9700
C19 H19A 0.9600
C19 H19B 0.9600
C19 H19C 0.9600
C20 N2 1.255(3)
C20 C21 1.470(4)
C21 C23 1.347(4)
C21 C22 1.444(4)
C22 N3 1.133(3)
C23 C32 1.471(4)
C23 C24 1.518(4)
C24 C25 1.535(4)
C24 H24 0.9800
C25 C26 1.513(4)
C25 H25A 0.9700
C25 H25B 0.9700
C26 C27 1.508(4)
C26 H26A 0.9700
C26 H26B 0.9700
C27 C28 1.389(4)
C27 C32 1.395(4)
C28 C29 1.374(4)
C28 H28 0.9300
C29 C30 1.374(5)
C29 H29 0.9300
C30 C31 1.374(4)
C30 H30 0.9300
C31 C32 1.405(4)
C31 H31 0.9300
N2 H2B 0.85(3)

loop_
_platon_squeeze_void_nr
_platon_squeeze_void_average_x
_platon_squeeze_void_average_y
_platon_squeeze_void_average_z
_platon_squeeze_void_volume
_platon_squeeze_void_count_electrons
_platon_squeeze_void_content
1 0.000 0.500 1.000 131 36 ' '
